data_1569367
loop_
_publ_author_name
'Wu, Yimin'
'Liu, Xiaoyu'
'Liu, Junjie'
'Yang, Ge'
'Han, Songyan'
'Yang, Dezhi'
'Cao, Xiaosong'
'Ma, Dongge'
'Bin, Zhengyang'
'You, Jingsong'

_publ_section_title
;
 Geometry engineering of a multiple resonance core <i>via</i> a
 phenyl-embedded strategy toward highly efficient narrowband blue OLEDs.
;
_journal_issue 9
_journal_name_full 'Materials horizons'
_journal_page_first 3785
_journal_page_last 3790
_journal_paper_doi 10.1039/d3mh00617d
_journal_volume 10
_journal_year 2023
_chemical_formula_moiety 'C20 H11 N O2'
_chemical_formula_sum 'C20 H11 N O2'
_chemical_formula_weight 297.30
_space_group_crystal_system monoclinic
_space_group_IT_number 15
_space_group_name_Hall '-C 2yc'
_space_group_name_H-M_alt 'C 1 2/c 1'
_atom_sites_solution_hydrogens geom
_atom_sites_solution_primary direct
_audit_creation_date 2019-11-14
_audit_creation_method
;
Olex2 1.2
(compiled 2016.02.19 svn.r3266 for OlexSys, GUI svn.r5155)
;
_audit_update_record
;
2023-03-15 deposited with the CCDC.	2023-06-28 downloaded from the CCDC.
;
_cell_angle_alpha 90
_cell_angle_beta 91.216(5)
_cell_angle_gamma 90
_cell_formula_units_Z 4
_cell_length_a 9.1959(6)
_cell_length_b 13.4702(10)
_cell_length_c 10.7519(6)
_cell_measurement_reflns_used 1623
_cell_measurement_temperature 292.26(10)
_cell_measurement_theta_max 71.4210
_cell_measurement_theta_min 5.8290
_cell_volume 1331.54(15)
_computing_cell_refinement 'CrysAlisPro 1.171.39.46e (Rigaku OD, 2018)'
_computing_data_collection 'CrysAlisPro 1.171.39.46e (Rigaku OD, 2018)'
_computing_data_reduction 'CrysAlisPro 1.171.39.46e (Rigaku OD, 2018)'
_computing_molecular_graphics 'Olex2 (Dolomanov et al., 2009)'
_computing_publication_material 'Olex2 (Dolomanov et al., 2009)'
_computing_structure_refinement 'ShelXL (Sheldrick, 2015)'
_computing_structure_solution 'ShelXT (Sheldrick, 2015)'
_diffrn_ambient_environment air
_diffrn_ambient_temperature 292.26(10)
_diffrn_detector 'CCD plate'
_diffrn_detector_area_resol_mean 15.9595
_diffrn_detector_type EosS2
_diffrn_measured_fraction_theta_full 0.993
_diffrn_measured_fraction_theta_max 0.977
_diffrn_measurement_details
;
List of Runs (angles in degrees, time in seconds):

  # Type    Start    End  Width  t~exp~   \w     \q     \k     \f   Frames
#--------------------------------------------------------------------------
  1  \w    -53.00  31.00   1.00    1.11    --  -36.42  57.00  90.00   84
  2  \w    -55.00  33.00   1.00    1.11    --  -36.42  38.00-120.00   88
  3  \w     23.00  90.00   1.00    1.11    --   36.42-125.00-120.00   67
  4  \w     20.00 104.00   1.00    1.11    --   36.42  57.00 150.00   84
  5  \w     37.00 109.00   1.00    4.44    --  106.21 -94.00-120.00   72
  6  \w     36.00 113.00   1.00    4.44    --  106.21-111.00  90.00   77
  7  \w     36.00 113.00   1.00    4.44    --  106.21-111.00 -60.00   77
  8  \w     39.00 124.00   1.00    4.44    --  106.21 -61.00 -90.00   85
  9  \w     89.00 175.00   1.00    4.44    --  106.21  45.00 -30.00   86
 10  \w     88.00 173.00   1.00    4.44    --  106.21  61.00   0.00   85
 11  \w     88.00 173.00   1.00    4.44    --  106.21  61.00-180.00   85
 12  \w     39.00 114.00   1.00    4.44    --  106.21 -61.00-120.00   75
;
_diffrn_measurement_device 'four-circle diffractometer'
_diffrn_measurement_device_type 'New Gemini, Dual, Cu at home/near, EosS2'
_diffrn_measurement_method '\w scans'
_diffrn_orient_matrix_type 'CrysAlisPro convention (1999,Acta A55,543-557)'
_diffrn_orient_matrix_UB_11 -0.1051656000
_diffrn_orient_matrix_UB_12 -0.0877045000
_diffrn_orient_matrix_UB_13 -0.0214002000
_diffrn_orient_matrix_UB_21 -0.1283601000
_diffrn_orient_matrix_UB_22 0.0733064000
_diffrn_orient_matrix_UB_23 -0.0117893000
_diffrn_orient_matrix_UB_31 0.0232534000
_diffrn_orient_matrix_UB_32 0.0070867000
_diffrn_orient_matrix_UB_33 -0.1410337000
_diffrn_radiation_monochromator graphite
_diffrn_radiation_probe x-ray
_diffrn_radiation_type CuK\a
_diffrn_radiation_wavelength 1.54184
_diffrn_reflns_av_R_equivalents 0.0286
_diffrn_reflns_av_unetI/netI 0.0307
_diffrn_reflns_Laue_measured_fraction_full 0.993
_diffrn_reflns_Laue_measured_fraction_max 0.977
_diffrn_reflns_limit_h_max 11
_diffrn_reflns_limit_h_min -10
_diffrn_reflns_limit_k_max 16
_diffrn_reflns_limit_k_min -15
_diffrn_reflns_limit_l_max 10
_diffrn_reflns_limit_l_min -13
_diffrn_reflns_number 3083
_diffrn_reflns_point_group_measured_fraction_full 0.993
_diffrn_reflns_point_group_measured_fraction_max 0.977
_diffrn_reflns_theta_full 67.684
_diffrn_reflns_theta_max 71.736
_diffrn_reflns_theta_min 5.827
_diffrn_source 'fine-focus sealed X-ray tube'
_diffrn_source_type 'Enhance (Cu) X-ray Source'
_exptl_absorpt_coefficient_mu 0.777
_exptl_absorpt_correction_T_max 1.00000
_exptl_absorpt_correction_T_min 0.57211
_exptl_absorpt_correction_type multi-scan
_exptl_absorpt_process_details
;
CrysAlisPro 1.171.39.46e (Rigaku Oxford Diffraction, 2018)
Empirical absorption correction using spherical harmonics,
 implemented in SCALE3 ABSPACK scaling algorithm.
;
_exptl_crystal_colour 'clear orangish orange'
_exptl_crystal_colour_lustre clear
_exptl_crystal_colour_modifier orangish
_exptl_crystal_colour_primary orange
_exptl_crystal_density_diffrn 1.483
_exptl_crystal_description block
_exptl_crystal_F_000 616
_exptl_crystal_size_max 0.35
_exptl_crystal_size_mid 0.3
_exptl_crystal_size_min 0.2
_refine_diff_density_max 0.465
_refine_diff_density_min -0.553
_refine_diff_density_rms 0.179
_refine_ls_extinction_method none
_refine_ls_goodness_of_fit_ref 1.080
_refine_ls_hydrogen_treatment constr
_refine_ls_matrix_type full
_refine_ls_number_parameters 106
_refine_ls_number_reflns 1274
_refine_ls_number_restraints 0
_refine_ls_restrained_S_all 1.080
_refine_ls_R_factor_all 0.0742
_refine_ls_R_factor_gt 0.0719
_refine_ls_shift/su_max 0.000
_refine_ls_shift/su_mean 0.000
_refine_ls_structure_factor_coef Fsqd
_refine_ls_weighting_details 'w=1/[\s^2^(Fo^2^)+(0.1257P)^2^+0.0840P] where P=(Fo^2^+2Fc^2^)/3'
_refine_ls_weighting_scheme calc
_refine_ls_wR_factor_gt 0.1623
_refine_ls_wR_factor_ref 0.1673
_reflns_Friedel_coverage 0.000
_reflns_number_gt 1171
_reflns_number_total 1274
_reflns_threshold_expression 'I > 2\s(I)'
_cod_data_source_file d3mh00617d2.cif
_cod_data_source_block wym-h4
_cod_depositor_comments 'Adding full bibliography for 1569367--1569372.cif.'
_cod_database_code 1569367
_shelx_space_group_comment
;
The symmetry employed for this shelxl refinement is uniquely defined
by the following loop, which should always be used as a source of
symmetry information in preference to the above space-group names.
They are only intended as comments.
;
_reflns_odcompleteness_completeness 99.28
_reflns_odcompleteness_iscentric 1
_reflns_odcompleteness_theta 66.97
_olex2_refinement_description
;
1. Fixed Uiso
 At 1.2 times of:
  All C(H) groups
2.a Aromatic/amide H refined with riding coordinates:
 C008(H008), C009(H009), C00A(H00A), C00B(H00B), C00C(H00C), C00D(H00D)
;
_shelx_shelxl_version_number 2014/7
_olex2_date_sample_data_collection 2019-11-14
_olex2_submission_special_instructions 'No special instructions were received'
_oxdiff_exptl_absorpt_empirical_details
;
Empirical correction (ABSPACK) includes:
- Absorption correction using spherical harmonics
- Frame scaling
- Detector area scaling
;
_oxdiff_exptl_absorpt_empirical_full_max 1.444
_oxdiff_exptl_absorpt_empirical_full_min 0.695

loop_
_space_group_symop_operation_xyz
'x, y, z'
'-x, y, -z+1/2'
'x+1/2, y+1/2, z'
'-x+1/2, y+1/2, -z+1/2'
'-x, -y, -z'
'x, -y, z-1/2'
'-x+1/2, -y+1/2, -z'
'x+1/2, -y+1/2, z-1/2'

loop_
_atom_site_label
_atom_site_type_symbol
_atom_site_fract_x
_atom_site_fract_y
_atom_site_fract_z
_atom_site_U_iso_or_equiv
_atom_site_adp_type
_atom_site_occupancy
_atom_site_site_symmetry_order
_atom_site_calc_flag
_atom_site_refinement_flags_posn
_atom_site_refinement_flags_adp
_atom_site_refinement_flags_occupancy
_atom_site_disorder_assembly
_atom_site_disorder_group
O001 O 0.85932(12) 0.30322(10) 0.38296(14) 0.0589(4) Uani 1 1 d . . . . .
N002 N 0.5000 0.44703(12) 0.2500 0.0319(4) Uani 1 2 d S T P . .
C003 C 0.5000 0.34361(14) 0.2500 0.0310(4) Uani 1 2 d S T P . .
C004 C 0.59213(13) 0.49720(10) 0.33642(12) 0.0318(4) Uani 1 1 d . . . . .
C005 C 0.71450(14) 0.44841(11) 0.38603(12) 0.0353(4) Uani 1 1 d . . . . .
C006 C 0.38054(13) 0.29084(12) 0.19987(12) 0.0350(4) Uani 1 1 d . . . . .
C007 C 0.74390(15) 0.34384(12) 0.35653(13) 0.0392(4) Uani 1 1 d . . . . .
C008 C 0.55828(14) 0.59216(11) 0.37960(13) 0.0366(4) Uani 1 1 d . . . . .
H008 H 0.4757 0.6247 0.3492 0.044 Uiso 1 1 calc R . . . .
C009 C 0.80362(15) 0.49680(12) 0.47429(14) 0.0420(4) Uani 1 1 d . . . . .
H009 H 0.8858 0.4646 0.5061 0.050 Uiso 1 1 calc R . . . .
C00A C 0.38210(15) 0.18760(12) 0.20259(13) 0.0418(4) Uani 1 1 d . . . . .
H00A H 0.3018 0.1528 0.1717 0.050 Uiso 1 1 calc R . . . .
C00B C 0.64759(16) 0.63773(12) 0.46760(13) 0.0423(4) Uani 1 1 d . . . . .
H00B H 0.6242 0.7009 0.4959 0.051 Uiso 1 1 calc R . . . .
C00C C 0.77179(17) 0.59075(13) 0.51450(14) 0.0460(5) Uani 1 1 d . . . . .
H00C H 0.8323 0.6226 0.5723 0.055 Uiso 1 1 calc R . . . .
C00D C 0.5000 0.13557(16) 0.2500 0.0456(5) Uani 1 2 d S T P . .
H00D H 0.5000 0.0665 0.2500 0.055 Uiso 1 2 calc RS T P . .

loop_
_atom_site_aniso_label
_atom_site_aniso_U_11
_atom_site_aniso_U_22
_atom_site_aniso_U_33
_atom_site_aniso_U_23
_atom_site_aniso_U_13
_atom_site_aniso_U_12
O001 0.0383(7) 0.0574(8) 0.0805(10) 0.0008(6) -0.0141(6) 0.0142(5)
N002 0.0284(8) 0.0318(9) 0.0355(8) 0.000 -0.0044(6) 0.000
C003 0.0321(9) 0.0302(9) 0.0307(8) 0.000 0.0033(7) 0.000
C004 0.0271(7) 0.0358(8) 0.0326(6) 0.0009(5) 0.0004(5) -0.0042(4)
C005 0.0276(7) 0.0413(8) 0.0368(7) 0.0046(5) -0.0010(5) -0.0031(5)
C006 0.0346(8) 0.0359(8) 0.0347(7) -0.0020(5) 0.0034(5) -0.0039(5)
C007 0.0326(7) 0.0439(8) 0.0410(7) 0.0048(6) -0.0008(5) 0.0054(5)
C008 0.0328(7) 0.0377(8) 0.0391(7) -0.0008(5) 0.0017(5) -0.0020(5)
C009 0.0334(7) 0.0508(9) 0.0414(8) 0.0087(6) -0.0074(6) -0.0091(5)
C00A 0.0447(9) 0.0382(9) 0.0426(8) -0.0045(5) 0.0057(6) -0.0075(5)
C00B 0.0467(8) 0.0401(8) 0.0404(7) -0.0043(5) 0.0037(6) -0.0102(6)
C00C 0.0452(8) 0.0529(10) 0.0395(8) 0.0001(6) -0.0079(6) -0.0173(6)
C00D 0.0570(12) 0.0312(10) 0.0489(11) 0.000 0.0097(9) 0.000

loop_
_atom_type_symbol
_atom_type_description
_atom_type_scat_dispersion_real
_atom_type_scat_dispersion_imag
_atom_type_scat_source
C C 0.0181 0.0091 'International Tables Vol C Tables 4.2.6.8 and 6.1.1.4'
H H 0.0000 0.0000 'International Tables Vol C Tables 4.2.6.8 and 6.1.1.4'
N N 0.0311 0.0180 'International Tables Vol C Tables 4.2.6.8 and 6.1.1.4'
O O 0.0492 0.0322 'International Tables Vol C Tables 4.2.6.8 and 6.1.1.4'

loop_
_geom_angle_atom_site_label_1
_geom_angle_atom_site_label_2
_geom_angle_atom_site_label_3
_geom_angle
_geom_angle_site_symmetry_1
_geom_angle_site_symmetry_3
_geom_angle_publ_flag
C003 N002 C004 118.51(8) . . ?
C003 N002 C004 118.51(8) . 2_655 ?
C004 N002 C004 122.97(16) . 2_655 ?
N002 C003 C006 120.36(9) . 2_655 ?
N002 C003 C006 120.36(9) . . ?
C006 C003 C006 119.28(19) . 2_655 ?
C005 C004 N002 119.42(13) . . ?
C008 C004 N002 121.35(12) . . ?
C008 C004 C005 119.08(12) . . ?
C004 C005 C007 121.19(12) . . ?
C004 C005 C009 119.59(14) . . ?
C009 C005 C007 118.96(13) . . ?
C003 C006 C007 120.53(15) . 2_655 ?
C00A C006 C003 119.32(13) . . ?
C00A C006 C007 120.14(12) . 2_655 ?
O001 C007 C005 122.79(14) . . ?
O001 C007 C006 122.92(15) . 2_655 ?
C006 C007 C005 114.17(12) 2_655 . ?
C004 C008 H008 120.0 . . ?
C00B C008 C004 119.99(13) . . ?
C00B C008 H008 120.0 . . ?
C005 C009 H009 119.4 . . ?
C00C C009 C005 121.14(14) . . ?
C00C C009 H009 119.4 . . ?
C006 C00A H00A 119.2 . . ?
C00D C00A C006 121.56(13) . . ?
C00D C00A H00A 119.2 . . ?
C008 C00B H00B 119.4 . . ?
C008 C00B C00C 121.14(15) . . ?
C00C C00B H00B 119.4 . . ?
C009 C00C C00B 119.00(13) . . ?
C009 C00C H00C 120.5 . . ?
C00B C00C H00C 120.5 . . ?
C00A C00D C00A 118.93(19) 2_655 . ?
C00A C00D H00D 120.5 2_655 . ?
C00A C00D H00D 120.5 . . ?

loop_
_geom_bond_atom_site_label_1
_geom_bond_atom_site_label_2
_geom_bond_distance
_geom_bond_site_symmetry_2
_geom_bond_publ_flag
O001 C007 1.2222(18) . ?
N002 C003 1.393(3) . ?
N002 C004 1.4158(15) . ?
N002 C004 1.4158(15) 2_655 ?
C003 C006 1.4062(17) 2_655 ?
C003 C006 1.4061(17) . ?
C004 C005 1.3991(18) . ?
C004 C008 1.398(2) . ?
C005 C007 1.470(2) . ?
C005 C009 1.401(2) . ?
C006 C007 1.4688(19) 2_655 ?
C006 C00A 1.391(2) . ?
C007 C006 1.4688(19) 2_655 ?
C008 H008 0.9300 . ?
C008 C00B 1.383(2) . ?
C009 H009 0.9300 . ?
C009 C00C 1.371(2) . ?
C00A H00A 0.9300 . ?
C00A C00D 1.3794(19) . ?
C00B H00B 0.9300 . ?
C00B C00C 1.391(2) . ?
C00C H00C 0.9300 . ?
C00D C00A 1.3794(19) 2_655 ?
C00D H00D 0.9300 . ?
